data_1530190
loop_
_publ_author_name
'Kohler, H.'
'Schulz, H.'

_publ_section_title
;
 NASICON solid electrolytes. Part II - X-ray diffraction experiments on
 sodium-zirconium-phosphate single crystals at 295K and at 993K
;
_journal_name_full 'Materials Research Bulletin'
_journal_page_first 23
_journal_page_last 31
_journal_volume 21
_journal_year 1986
_chemical_formula_sum 'Na O12 P3 Zr1.88'
_chemical_name_systematic 'Na Zr1.88 (P O4)3'
_space_group_IT_number 167
_symmetry_space_group_name_Hall '-R 3 2"c'
_symmetry_space_group_name_H-M 'R -3 c :H'
_cell_angle_alpha 90
_cell_angle_beta 90
_cell_angle_gamma 120
_cell_formula_units_Z 6
_cell_length_a 8.813
_cell_length_b 8.813
_cell_length_c 22.8
_cell_volume 1533.603
_citation_journal_id_ASTM MRBUAC
_cod_data_source_file Kohler_MRBUAC_1986_1250.cif
_cod_data_source_block Na1O12P3Zr1.88
_cod_original_formula_sum 'Na1 O12 P3 Zr1.88'
_cod_database_code 1530190

loop_
_symmetry_equiv_pos_as_xyz
x,y,z
-y,x-y,z
-x+y,-x,z
y,x,-z+1/2
-x,-x+y,-z+1/2
x-y,-y,-z+1/2
-x,-y,-z
y,-x+y,-z
x-y,x,-z
-y,-x,z-1/2
x,x-y,z-1/2
-x+y,y,z-1/2
x+2/3,y+1/3,z+1/3
-y+2/3,x-y+1/3,z+1/3
-x+y+2/3,-x+1/3,z+1/3
y+2/3,x+1/3,-z+5/6
-x+2/3,-x+y+1/3,-z+5/6
x-y+2/3,-y+1/3,-z+5/6
-x+2/3,-y+1/3,-z+1/3
y+2/3,-x+y+1/3,-z+1/3
x-y+2/3,x+1/3,-z+1/3
-y+2/3,-x+1/3,z-1/6
x+2/3,x-y+1/3,z-1/6
-x+y+2/3,y+1/3,z-1/6
x+1/3,y+2/3,z+2/3
-y+1/3,x-y+2/3,z+2/3
-x+y+1/3,-x+2/3,z+2/3
y+1/3,x+2/3,-z+7/6
-x+1/3,-x+y+2/3,-z+7/6
x-y+1/3,-y+2/3,-z+7/6
-x+1/3,-y+2/3,-z+2/3
y+1/3,-x+y+2/3,-z+2/3
x-y+1/3,x+2/3,-z+2/3
-y+1/3,-x+2/3,z+1/6
x+1/3,x-y+2/3,z+1/6
-x+y+1/3,y+2/3,z+1/6

loop_
_atom_site_label
_atom_site_type_symbol
_atom_site_fract_x
_atom_site_fract_y
_atom_site_fract_z
_atom_site_occupancy
_atom_site_U_iso_or_equiv
Zr1 Zr+4 0 0 0.14566 0.913 0.0
O2 O-2 0.1847 -0.0166 0.19489 1 0.0
Zr2 Zr+4 0.057 0.096 0.151 0.0055 0.0
O1 O-2 0.1939 0.1701 0.08752 1 0.0
Zr3 Zr+4 0.097 0.038 0.139 0.0042 0.0
P1 P+5 0.29169 0 0.25 1 0.0
Na1 Na+1 0 0 0 1 0.0
